data_4344846
loop_
_publ_author_name
'Mosquera, Marta E. G.'
'Gomez-Sal, Pilar'
'Diaz, Isabel'
'Aguirre, Lina M.'
'Ienco, A.'
'Manca, Gabriele'
'Mealli, Carlo'

_publ_section_title
;
 Intriguing I2 Reduction in the Iodide for Chloride Ligand Substitution at
 a Ru(II) Complex: Role of Mixed Trihalides in the Redox Mechanism.
;
_journal_issue 1
_journal_name_full 'Inorganic chemistry'
_journal_page_first 283
_journal_paper_doi 10.1021/acs.inorgchem.5b02307
_journal_volume 55
_journal_year 2015
_chemical_compound_source 'synthesis as described'
_chemical_formula_moiety 'C20 H36 I4 N4 Ru1'
_chemical_formula_sum 'C20 H36 I4 N4 Ru'
_chemical_formula_weight 941.2
_chemical_name_systematic
;
 ?
;
_space_group_crystal_system monoclinic
_space_group_IT_number 15
_space_group_name_Hall '-C 2yc'
_space_group_name_H-M_alt 'C 1 2/c 1'
_symmetry_space_group_name_Hall '-C 2yc'
_symmetry_space_group_name_H-M 'C 1 2/c 1'
_atom_sites_solution_hydrogens geom
_atom_sites_solution_primary direct
_atom_sites_solution_secondary difmap
_audit_conform_dict_location ftp://ftp.iucr.org/pub/cif_core.dic
_audit_conform_dict_name cif_core.dic
_audit_conform_dict_version 2.4
_audit_creation_date 2012-11-06T17:28:08-00:00
_audit_creation_method 'WinGX routine CIF_UPDATE'
_cell_angle_alpha 90
_cell_angle_beta 106.64(2)
_cell_angle_gamma 90
_cell_formula_units_Z 4
_cell_length_a 11.3770(10)
_cell_length_b 15.1970(10)
_cell_length_c 18.484(3)
_cell_measurement_reflns_used 234
_cell_measurement_temperature 200(2)
_cell_measurement_theta_max 16.34
_cell_measurement_theta_min 4.12
_cell_measurement_wavelength 0.71073
_cell_volume 3062.0(7)
_computing_cell_refinement 'Dirax/lsq (Duisenberg & Schreurs, 1989-2000)'
_computing_data_collection 'Collect (Bruker AXS BV, 1997-2004)'
_computing_data_reduction 'EvalCCD (Duisenberg & Schreurs 1990-2000)'
_computing_molecular_graphics 'Ortep-3 for Windows (Farrugia, 1997)'
_computing_publication_material 'WinGX publication routines (Farrugia, 1999)'
_computing_structure_refinement 'SHELXL-97 (Sheldrick, 2008)'
_computing_structure_solution 'SHELXS-86 (Sheldrick, 1986)'
_diffrn_ambient_temperature 200(2)
_diffrn_detector 'CCD plate'
_diffrn_detector_area_resol_mean 9
_diffrn_measured_fraction_theta_full 0.985
_diffrn_measured_fraction_theta_max 0.985
_diffrn_measurement_device '95mm CCD camera on \k-goniostat'
_diffrn_measurement_device_type KappaCCD
_diffrn_measurement_method 'CCD rotation images, thick slices'
_diffrn_orient_matrix_type X=UH
_diffrn_orient_matrix_UB_11 0.01
_diffrn_orient_matrix_UB_12 0
_diffrn_orient_matrix_UB_13 0
_diffrn_orient_matrix_UB_21 0
_diffrn_orient_matrix_UB_22 0.01
_diffrn_orient_matrix_UB_23 0
_diffrn_orient_matrix_UB_31 0
_diffrn_orient_matrix_UB_32 0
_diffrn_orient_matrix_UB_33 0.01
_diffrn_radiation_monochromator graphite
_diffrn_radiation_probe x-ray
_diffrn_radiation_type MoK\a
_diffrn_radiation_wavelength 0.71073
_diffrn_reflns_av_R_equivalents 0.0767
_diffrn_reflns_av_unetI/netI 0.0693
_diffrn_reflns_limit_h_max 14
_diffrn_reflns_limit_h_min -14
_diffrn_reflns_limit_k_max 19
_diffrn_reflns_limit_k_min -19
_diffrn_reflns_limit_l_max 23
_diffrn_reflns_limit_l_min -24
_diffrn_reflns_number 12189
_diffrn_reflns_reduction_process
;
 Scaled and merged with Sortav
 R.H. Blessing, (1987) Cryst. Rev. 1, 3-58
 R.H. Blessing, (1989) J. Appl. Cryst. 22, 396-397
;
_diffrn_reflns_theta_full 27.64
_diffrn_reflns_theta_max 27.64
_diffrn_reflns_theta_min 3.53
_diffrn_source 'Enraf Nonius FR590'
_exptl_absorpt_coefficient_mu 4.558
_exptl_absorpt_correction_T_max 1.405
_exptl_absorpt_correction_T_min 0.755
_exptl_absorpt_correction_type multi-scan
_exptl_absorpt_process_details
;
 R.H. Blessing, Acta Cryst. (1995), A51, 33-38
;
_exptl_crystal_colour Black
_exptl_crystal_density_diffrn 2.042
_exptl_crystal_density_method 'not measured'
_exptl_crystal_description prism
_exptl_crystal_F_000 1760
_exptl_crystal_size_max 0.35
_exptl_crystal_size_mid 0.3
_exptl_crystal_size_min 0.2
_refine_diff_density_max 1.531
_refine_diff_density_min -1.61
_refine_diff_density_rms 0.204
_refine_ls_extinction_method none
_refine_ls_goodness_of_fit_ref 1.021
_refine_ls_hydrogen_treatment constr
_refine_ls_matrix_type full
_refine_ls_number_parameters 132
_refine_ls_number_reflns 3527
_refine_ls_number_restraints 0
_refine_ls_restrained_S_all 1.021
_refine_ls_R_factor_all 0.0692
_refine_ls_R_factor_gt 0.04
_refine_ls_shift/su_max 0.017
_refine_ls_shift/su_mean 0.003
_refine_ls_structure_factor_coef Fsqd
_refine_ls_weighting_details 'calc w=1/[\s^2^(Fo^2^)+(0.0444P)^2^+0.0000P] where P=(Fo^2^+2Fc^2^)/3'
_refine_ls_weighting_scheme calc
_refine_ls_wR_factor_gt 0.089
_refine_ls_wR_factor_ref 0.1011
_reflns_number_gt 2482
_reflns_number_total 3527
_reflns_threshold_expression >2\s(I)
_cod_data_source_file ic5b02307_si_001.cif
_cod_data_source_block 2.I2
_cod_original_cell_volume 3062.0(6)
_cod_database_code 4344846

loop_
_space_group_symop_operation_xyz
'x, y, z'
'-x, y, -z+1/2'
'x+1/2, y+1/2, z'
'-x+1/2, y+1/2, -z+1/2'
'-x, -y, -z'
'x, -y, z-1/2'
'-x+1/2, -y+1/2, -z'
'x+1/2, -y+1/2, z-1/2'

loop_
_atom_site_label
_atom_site_type_symbol
_atom_site_fract_x
_atom_site_fract_y
_atom_site_fract_z
_atom_site_U_iso_or_equiv
_atom_site_adp_type
_atom_site_occupancy
_atom_site_symmetry_multiplicity
_atom_site_calc_flag
_atom_site_refinement_flags
Ru1 Ru 0.5 0.14961(3) 0.75 0.02252(15) Uani 1 2 d S
I1 I 0.30290(3) 0.14887(2) 0.623092(19) 0.03485(13) Uani 1 1 d .
I2 I 0.91448(3) 0.16103(2) 0.790178(19) 0.03452(13) Uani 1 1 d .
N1 N 0.6048(4) 0.2867(3) 0.6576(2) 0.0295(9) Uani 1 1 d .
N2 N 0.6294(4) 0.0125(3) 0.6709(2) 0.0327(10) Uani 1 1 d .
C1 C 0.5709(4) 0.2395(3) 0.6952(3) 0.0246(10) Uani 1 1 d .
C2 C 0.6385(5) 0.3381(3) 0.5996(3) 0.0305(12) Uani 1 1 d .
C3 C 0.5729(8) 0.4251(4) 0.5910(4) 0.075(2) Uani 1 1 d .
H3A H 0.4859 0.4153 0.5753 0.112 Uiso 1 1 calc R
H3B H 0.5956 0.4599 0.5537 0.112 Uiso 1 1 calc R
H3C H 0.5955 0.4556 0.6385 0.112 Uiso 1 1 calc R
C4 C 0.7730(6) 0.3515(5) 0.6243(4) 0.072(2) Uani 1 1 d .
H4A H 0.8135 0.2955 0.629 0.108 Uiso 1 1 calc R
H4B H 0.7961 0.3811 0.6721 0.108 Uiso 1 1 calc R
H4C H 0.7966 0.3866 0.5876 0.108 Uiso 1 1 calc R
C5 C 0.5968(9) 0.2864(6) 0.5264(4) 0.091(3) Uani 1 1 d .
H5A H 0.5093 0.2797 0.5122 0.137 Uiso 1 1 calc R
H5B H 0.6349 0.2295 0.5334 0.137 Uiso 1 1 calc R
H5C H 0.6199 0.3175 0.4874 0.137 Uiso 1 1 calc R
C11 C 0.5787(4) 0.0595(3) 0.7005(3) 0.0292(12) Uani 1 1 d .
C12 C 0.6880(4) -0.0392(3) 0.6263(3) 0.0277(11) Uani 1 1 d .
C13 C 0.7367(5) 0.0235(4) 0.5789(3) 0.0386(13) Uani 1 1 d .
H13A H 0.7955 0.0623 0.6111 0.058 Uiso 1 1 calc R
H13B H 0.6702 0.0575 0.5476 0.058 Uiso 1 1 calc R
H13C H 0.7754 -0.0091 0.5475 0.058 Uiso 1 1 calc R
C14 C 0.7924(5) -0.0899(4) 0.6804(3) 0.0447(14) Uani 1 1 d .
H14A H 0.7595 -0.1297 0.71 0.067 Uiso 1 1 calc R
H14B H 0.8473 -0.0493 0.7133 0.067 Uiso 1 1 calc R
H14C H 0.8363 -0.1226 0.6521 0.067 Uiso 1 1 calc R
C15 C 0.5934(5) -0.1024(4) 0.5774(3) 0.0443(14) Uani 1 1 d .
H15A H 0.5644 -0.1415 0.6093 0.066 Uiso 1 1 calc R
H15B H 0.6307 -0.136 0.5459 0.066 Uiso 1 1 calc R
H15C H 0.5257 -0.0694 0.5464 0.066 Uiso 1 1 calc R

loop_
_atom_site_aniso_label
_atom_site_aniso_U_11
_atom_site_aniso_U_22
_atom_site_aniso_U_33
_atom_site_aniso_U_23
_atom_site_aniso_U_13
_atom_site_aniso_U_12
Ru1 0.0263(3) 0.0176(3) 0.0286(3) 0 0.0159(2) 0
I1 0.0320(2) 0.0414(2) 0.0331(2) -0.00749(15) 0.01238(16) -0.00534(15)
I2 0.0310(2) 0.0361(2) 0.0363(2) -0.00016(15) 0.00932(15) 0.00103(15)
N1 0.034(2) 0.027(2) 0.031(2) 0.0027(19) 0.014(2) -0.0037(18)
N2 0.041(3) 0.025(2) 0.037(2) -0.0048(19) 0.020(2) 0.0004(19)
C1 0.024(2) 0.024(2) 0.026(3) -0.005(2) 0.007(2) 0.002(2)
C2 0.040(3) 0.027(3) 0.029(3) 0.009(2) 0.018(2) -0.005(2)
C3 0.101(6) 0.047(4) 0.095(6) 0.034(4) 0.060(5) 0.030(4)
C4 0.044(4) 0.109(7) 0.065(5) 0.036(4) 0.021(4) -0.008(4)
C5 0.164(9) 0.075(5) 0.044(4) -0.011(4) 0.046(5) -0.043(6)
C11 0.023(3) 0.030(3) 0.039(3) 0.003(2) 0.015(2) -0.001(2)
C12 0.029(3) 0.030(3) 0.026(3) -0.004(2) 0.012(2) 0.006(2)
C13 0.045(3) 0.039(3) 0.038(3) 0.002(3) 0.021(3) 0.003(3)
C14 0.047(4) 0.043(3) 0.044(3) 0.003(3) 0.012(3) 0.017(3)
C15 0.046(4) 0.039(3) 0.047(4) -0.004(3) 0.011(3) -0.006(3)

loop_
_atom_type_symbol
_atom_type_description
_atom_type_scat_dispersion_real
_atom_type_scat_dispersion_imag
_atom_type_scat_source
C C 0.0033 0.0016 'International Tables Vol C Tables 4.2.6.8 and 6.1.1.4'
H H 0 0 'International Tables Vol C Tables 4.2.6.8 and 6.1.1.4'
N N 0.0061 0.0033 'International Tables Vol C Tables 4.2.6.8 and 6.1.1.4'
Ru Ru -1.2594 0.8363 'International Tables Vol C Tables 4.2.6.8 and 6.1.1.4'
I I -0.4742 1.8119 'International Tables Vol C Tables 4.2.6.8 and 6.1.1.4'

loop_
_exptl_crystal_face_index_h
_exptl_crystal_face_index_k
_exptl_crystal_face_index_l
_exptl_crystal_face_perp_dist
-2 -1 -15 0.241
5 -3 2 0.304
1 3 20 0.186
-5 4 1 0.232
5 1 -3 0.161
-8 -3 7 0.134
11 -1 -8 0.208
4 1 -6 0.224
-1 -4 9 0.323

loop_
_geom_angle_atom_site_label_1
_geom_angle_atom_site_label_2
_geom_angle_atom_site_label_3
_geom_angle
_geom_angle_site_symmetry_1
_geom_angle_site_symmetry_3
C11 Ru1 C11 93.4(3) . 2_656
C11 Ru1 C1 86.39(19) . .
C11 Ru1 C1 176.8(2) 2_656 .
C11 Ru1 C1 176.8(2) . 2_656
C11 Ru1 C1 86.39(19) 2_656 2_656
C1 Ru1 C1 94.0(3) . 2_656
C11 Ru1 I1 88.23(15) . .
C11 Ru1 I1 91.45(15) 2_656 .
C1 Ru1 I1 85.37(14) . .
C1 Ru1 I1 94.95(14) 2_656 .
C11 Ru1 I1 91.45(15) . 2_656
C11 Ru1 I1 88.23(15) 2_656 2_656
C1 Ru1 I1 94.95(14) . 2_656
C1 Ru1 I1 85.37(14) 2_656 2_656
I1 Ru1 I1 179.53(2) . 2_656
C1 N1 C2 171.0(5) . .
C11 N2 C12 173.1(5) . .
N1 C1 Ru1 173.2(4) . .
N1 C2 C4 108.2(5) . .
N1 C2 C3 108.7(4) . .
C4 C2 C3 110.4(6) . .
N1 C2 C5 107.2(4) . .
C4 C2 C5 112.1(6) . .
C3 C2 C5 110.0(6) . .
N2 C11 Ru1 175.0(4) . .
N2 C12 C13 107.3(4) . .
N2 C12 C15 108.6(4) . .
C13 C12 C15 111.5(4) . .
N2 C12 C14 107.7(4) . .
C13 C12 C14 110.8(5) . .
C15 C12 C14 110.7(4) . .

loop_
_geom_bond_atom_site_label_1
_geom_bond_atom_site_label_2
_geom_bond_distance
_geom_bond_site_symmetry_2
Ru1 C11 1.996(5) .
Ru1 C11 1.996(5) 2_656
Ru1 C1 2.003(5) .
Ru1 C1 2.003(5) 2_656
Ru1 I1 2.7420(8) .
Ru1 I1 2.7420(8) 2_656
I2 I2 2.7655(8) 2_756
N1 C1 1.140(6) .
N1 C2 1.462(6) .
N2 C11 1.150(6) .
N2 C12 1.433(6) .
C2 C4 1.481(8) .
C2 C3 1.504(8) .
C2 C5 1.518(8) .
C12 C13 1.505(7) .
C12 C15 1.530(7) .
C12 C14 1.525(7) .
